data_2215233
loop_
_publ_author_name
'Sparkes, Hazel A.'
'Howard, Judith A. K.'

_publ_section_title
;
 3-(Bromoacetyl)coumarin: a second <i>P</i>2~1~/<i>c</i> modification
;
_journal_coeditor_code NG2310
_journal_issue 9
_journal_name_full 'Acta Crystallographica Section E'
_journal_page_first o3895
_journal_page_last o3895
_journal_paper_doi 10.1107/S1600536807040846
_journal_volume 63
_journal_year 2007
_chemical_formula_iupac 'C11 H7 Br O3'
_chemical_formula_moiety 'C11 H7 Br O3'
_chemical_formula_sum 'C11 H7 Br O3'
_chemical_formula_weight 267.08
_chemical_name_systematic
;
3-(Bromoacetyl)coumarin
;
_space_group_IT_number 14
_symmetry_cell_setting monoclinic
_symmetry_space_group_name_Hall '-P 2ybc'
_symmetry_space_group_name_H-M 'P 1 21/c 1'
_atom_sites_solution_hydrogens geom
_atom_sites_solution_primary direct
_atom_sites_solution_secondary difmap
_audit_creation_method SHELXL-97
_cell_angle_alpha 90.00
_cell_angle_beta 98.7680(10)
_cell_angle_gamma 90.00
_cell_formula_units_Z 4
_cell_length_a 5.29320(10)
_cell_length_b 18.4568(5)
_cell_length_c 9.7473(3)
_cell_measurement_reflns_used 6159
_cell_measurement_temperature 120(2)
_cell_measurement_theta_max 30.484
_cell_measurement_theta_min 2.385
_cell_volume 941.14(4)
_computing_cell_refinement 'SAINT (Bruker, 1998)'
_computing_data_collection 'SMART (Bruker, 1998)'
_computing_data_reduction 'SAINT (Bruker, 1998)'
_computing_molecular_graphics 'ORTEP3 for Windows (Farrugia, 1997)'
_computing_publication_material 'WinGX (Farrugia, 1999)'
_computing_structure_refinement 'SHELXL-97 (Sheldrick, 1997)'
_computing_structure_solution 'SHELXS-97 (Sheldrick, 1997)'
_diffrn_ambient_temperature 120(2)
_diffrn_detector_area_resol_mean 8
_diffrn_measured_fraction_theta_full 1.000
_diffrn_measured_fraction_theta_max 1.000
_diffrn_measurement_device_type 'Bruker SMART 6K CCD detector'
_diffrn_measurement_method \w
_diffrn_radiation_monochromator graphite
_diffrn_radiation_source 'fine-focus sealed tube'
_diffrn_radiation_type MoK\a
_diffrn_radiation_wavelength 0.71073
_diffrn_reflns_av_R_equivalents 0.0327
_diffrn_reflns_av_sigmaI/netI 0.0242
_diffrn_reflns_limit_h_max 7
_diffrn_reflns_limit_h_min -7
_diffrn_reflns_limit_k_max 26
_diffrn_reflns_limit_k_min -26
_diffrn_reflns_limit_l_max 13
_diffrn_reflns_limit_l_min -13
_diffrn_reflns_number 14782
_diffrn_reflns_theta_full 25.00
_diffrn_reflns_theta_max 30.52
_diffrn_reflns_theta_min 2.21
_exptl_absorpt_coefficient_mu 4.347
_exptl_absorpt_correction_T_max 1.0000
_exptl_absorpt_correction_T_min 0.6077
_exptl_absorpt_correction_type multi-scan
_exptl_absorpt_process_details '(SADABS; Sheldrick, 1998)'
_exptl_crystal_colour colourless
_exptl_crystal_density_diffrn 1.885
_exptl_crystal_density_method 'not measured'
_exptl_crystal_description plate
_exptl_crystal_F_000 528
_exptl_crystal_size_max 0.15
_exptl_crystal_size_mid 0.14
_exptl_crystal_size_min 0.08
_refine_diff_density_max 0.471
_refine_diff_density_min -0.385
_refine_ls_extinction_method none
_refine_ls_goodness_of_fit_ref 1.058
_refine_ls_hydrogen_treatment constr
_refine_ls_matrix_type full
_refine_ls_number_parameters 136
_refine_ls_number_reflns 2879
_refine_ls_number_restraints 0
_refine_ls_restrained_S_all 1.058
_refine_ls_R_factor_all 0.0290
_refine_ls_R_factor_gt 0.0235
_refine_ls_shift/su_max 0.001
_refine_ls_shift/su_mean 0.000
_refine_ls_structure_factor_coef Fsqd
_refine_ls_weighting_details 'calc w=1/[\s^2^(Fo^2^)+(0.0323P)^2^+0.2289P] where P=(Fo^2^+2Fc^2^)/3'
_refine_ls_weighting_scheme calc
_refine_ls_wR_factor_gt 0.0588
_refine_ls_wR_factor_ref 0.0611
_reflns_number_gt 2547
_reflns_number_total 2879
_reflns_threshold_expression I>2\s(I)
_cod_data_source_file ng2310.cif
_cod_data_source_block I
_cod_original_sg_symbol_H-M 'P 21/c'
_cod_database_code 2215233
_cod_database_fobs_code 2215233

loop_
_symmetry_equiv_pos_as_xyz
'x, y, z'
'-x, y+1/2, -z+1/2'
'-x, -y, -z'
'x, -y-1/2, z-1/2'

loop_
_atom_site_type_symbol
_atom_site_label
_atom_site_fract_x
_atom_site_fract_y
_atom_site_fract_z
_atom_site_U_iso_or_equiv
_atom_site_adp_type
_atom_site_calc_flag
_atom_site_refinement_flags
_atom_site_occupancy
Br Br1 1.01135(3) 0.757563(8) 0.371259(15) 0.02027(6) Uani d . 1
O O1 0.3366(2) 0.59926(6) 0.76010(11) 0.0182(2) Uani d . 1
O O2 0.4139(2) 0.70306(6) 0.66504(12) 0.0212(2) Uani d . 1
O O3 0.9830(2) 0.60442(6) 0.46858(12) 0.0231(2) Uani d . 1
C C1 0.3813(3) 0.52704(8) 0.78488(14) 0.0154(3) Uani d . 1
C C2 0.2347(3) 0.49236(8) 0.87179(15) 0.0196(3) Uani d . 1
H H2 0.1061 0.5180 0.9099 0.024 Uiso calc R 1
C C3 0.2795(3) 0.41990(9) 0.90167(16) 0.0206(3) Uani d . 1
H H3 0.1803 0.3956 0.9608 0.025 Uiso calc R 1
C C4 0.4698(3) 0.38162(9) 0.84573(17) 0.0211(3) Uani d . 1
H H4 0.5004 0.3320 0.8680 0.025 Uiso calc R 1
C C5 0.6117(3) 0.41663(8) 0.75828(16) 0.0188(3) Uani d . 1
H H5 0.7394 0.3908 0.7196 0.023 Uiso calc R 1
C C6 0.5684(3) 0.49013(8) 0.72614(14) 0.0153(3) Uani d . 1
C C7 0.7075(3) 0.53040(8) 0.63710(15) 0.0158(3) Uani d . 1
H H7 0.8342 0.5064 0.5946 0.019 Uiso calc R 1
C C8 0.6642(3) 0.60189(8) 0.61151(14) 0.0147(3) Uani d . 1
C C9 0.4701(3) 0.64004(8) 0.67601(15) 0.0157(3) Uani d . 1
C C10 0.8224(3) 0.63904(8) 0.51699(14) 0.0159(3) Uani d . 1
C C11 0.7784(3) 0.71852(8) 0.48718(15) 0.0180(3) Uani d . 1
H H11A 0.7992 0.7455 0.5760 0.022 Uiso calc R 1
H H11B 0.6006 0.7257 0.4405 0.022 Uiso calc R 1

loop_
_atom_site_aniso_label
_atom_site_aniso_U_11
_atom_site_aniso_U_22
_atom_site_aniso_U_33
_atom_site_aniso_U_12
_atom_site_aniso_U_13
_atom_site_aniso_U_23
Br1 0.01892(9) 0.02206(9) 0.02101(9) -0.00114(5) 0.00687(6) 0.00582(5)
O1 0.0192(5) 0.0161(5) 0.0220(5) 0.0033(4) 0.0116(4) 0.0032(4)
O2 0.0230(5) 0.0160(5) 0.0269(6) 0.0034(4) 0.0115(4) 0.0012(4)
O3 0.0254(6) 0.0190(5) 0.0289(6) 0.0028(4) 0.0172(5) 0.0006(4)
C1 0.0153(6) 0.0151(6) 0.0165(6) -0.0006(5) 0.0044(5) 0.0004(5)
C2 0.0180(7) 0.0220(7) 0.0210(7) 0.0001(6) 0.0099(6) 0.0020(5)
C3 0.0202(7) 0.0210(7) 0.0220(7) -0.0031(6) 0.0082(6) 0.0031(5)
C4 0.0229(8) 0.0163(7) 0.0249(7) -0.0022(6) 0.0065(6) 0.0019(5)
C5 0.0194(7) 0.0155(7) 0.0224(7) -0.0004(5) 0.0066(6) -0.0012(5)
C6 0.0144(6) 0.0157(6) 0.0165(6) -0.0009(5) 0.0051(5) -0.0004(5)
C7 0.0148(6) 0.0160(6) 0.0178(6) -0.0009(5) 0.0066(5) -0.0014(5)
C8 0.0134(6) 0.0160(6) 0.0161(6) -0.0004(5) 0.0064(5) -0.0006(5)
C9 0.0145(6) 0.0171(7) 0.0165(6) 0.0000(5) 0.0056(5) -0.0005(5)
C10 0.0168(6) 0.0154(6) 0.0163(6) -0.0013(5) 0.0051(5) -0.0008(5)
C11 0.0192(7) 0.0168(6) 0.0197(7) -0.0001(5) 0.0089(6) 0.0020(5)

loop_
_atom_type_symbol
_atom_type_description
_atom_type_scat_dispersion_real
_atom_type_scat_dispersion_imag
_atom_type_scat_source
C C 0.0033 0.0016 'International Tables Vol C Tables 4.2.6.8 and 6.1.1.4'
H H 0.0000 0.0000 'International Tables Vol C Tables 4.2.6.8 and 6.1.1.4'
O O 0.0106 0.0060 'International Tables Vol C Tables 4.2.6.8 and 6.1.1.4'
Br Br -0.2901 2.4595 'International Tables Vol C Tables 4.2.6.8 and 6.1.1.4'

loop_
_geom_angle_atom_site_label_1
_geom_angle_atom_site_label_2
_geom_angle_atom_site_label_3
_geom_angle
C1 O1 C9 122.97(11)
O1 C1 C2 117.30(13)
O1 C1 C6 121.17(12)
C2 C1 C6 121.53(13)
C3 C2 C1 118.72(13)
C3 C2 H2 120.6
C1 C2 H2 120.6
C2 C3 C4 120.96(14)
C2 C3 H3 119.5
C4 C3 H3 119.5
C5 C4 C3 119.60(14)
C5 C4 H4 120.2
C3 C4 H4 120.2
C4 C5 C6 120.33(14)
C4 C5 H5 119.8
C6 C5 H5 119.8
C1 C6 C5 118.85(13)
C1 C6 C7 117.32(13)
C5 C6 C7 123.82(13)
C8 C7 C6 121.96(13)
C8 C7 H7 119.0
C6 C7 H7 119.0
C7 C8 C9 119.96(12)
C7 C8 C10 117.54(12)
C9 C8 C10 122.50(13)
O2 C9 O1 115.94(12)
O2 C9 C8 127.45(13)
O1 C9 C8 116.61(12)
O3 C10 C8 119.14(13)
O3 C10 C11 122.28(13)
C8 C10 C11 118.58(12)
C10 C11 Br1 112.44(10)
C10 C11 H11A 109.1
Br1 C11 H11A 109.1
C10 C11 H11B 109.1
Br1 C11 H11B 109.1
H11A C11 H11B 107.8

loop_
_geom_bond_atom_site_label_1
_geom_bond_atom_site_label_2
_geom_bond_distance
Br1 C11 1.9343(14)
O1 C1 1.3688(17)
O1 C9 1.3836(17)
O2 C9 1.2014(18)
O3 C10 1.2146(17)
C1 C2 1.3895(19)
C1 C6 1.3949(19)
C2 C3 1.382(2)
C2 H2 0.9500
C3 C4 1.407(2)
C3 H3 0.9500
C4 C5 1.380(2)
C4 H4 0.9500
C5 C6 1.403(2)
C5 H5 0.9500
C6 C7 1.4293(19)
C7 C8 1.3559(19)
C7 H7 0.9500
C8 C9 1.4638(19)
C8 C10 1.5020(19)
C10 C11 1.507(2)
C11 H11A 0.9900
C11 H11B 0.9900

loop_
_geom_hbond_atom_site_label_D
_geom_hbond_atom_site_label_H
_geom_hbond_atom_site_label_A
_geom_hbond_site_symmetry_A
_geom_hbond_distance_DH
_geom_hbond_distance_HA
_geom_hbond_distance_DA
_geom_hbond_angle_DHA
C4 H4 O2 2_646 0.95 2.45 3.3572(19) 159.1
C5 H5 O3 3_766 0.95 2.52 3.3302(18) 143.1
C7 H7 O3 3_766 0.95 2.38 3.2329(17) 148.7

loop_
_geom_torsion_atom_site_label_1
_geom_torsion_atom_site_label_2
_geom_torsion_atom_site_label_3
_geom_torsion_atom_site_label_4
_geom_torsion
Br1 C11 C10 O3 -2.04(19)
Br1 C11 C10 C8 177.10(10)

loop_
_cod_related_entry_id
_cod_related_entry_database
_cod_related_entry_code
1 ChemSpider 1554181
